data_4307679
loop_
_publ_author_name
'Curtis M. Zaleski'
'Jeff W. Kampf'
'Talal Mallah'
'Martin L. Kirk'
'Vincent L. Pecoraro'

_publ_section_title
;
Assessing the Slow Magnetic Relaxation Behavior of LnIII4MnIII6 Metallacrowns
;
_journal_name_full 'Inorganic Chemistry'
_journal_page_first 1954
_journal_page_last 1956
_journal_paper_doi 10.1021/ic0621648
_journal_volume 46
_journal_year 2007
_chemical_formula_moiety 'C86 H90 Ho4 Mn6 N8 O48, 5(C H4 O), H2 O'
_chemical_formula_sum 'C91 H112 Ho4 Mn6 N8 O54'
_chemical_formula_weight 3171.25
_chemical_name_systematic
;
 ?
;
_space_group_IT_number 14
_symmetry_cell_setting monoclinic
_symmetry_space_group_name_Hall '-P 2ybc'
_symmetry_space_group_name_H-M 'P 1 21/c 1'
_atom_sites_solution_hydrogens geom
_atom_sites_solution_primary direct
_atom_sites_solution_secondary difmap
_audit_creation_method SHELXL-97
_cell_angle_alpha 90.00
_cell_angle_beta 92.402(6)
_cell_angle_gamma 90.00
_cell_formula_units_Z 2
_cell_length_a 14.0149(19)
_cell_length_b 14.421(2)
_cell_length_c 28.304(4)
_cell_measurement_reflns_used 7452
_cell_measurement_temperature 113(2)
_cell_measurement_theta_max 23.27
_cell_measurement_theta_min 2.90
_cell_volume 5715.5(14)
_computing_cell_refinement 'Bruker SMART'
_computing_data_collection 'Bruker SMART'
_computing_data_reduction 'Bruker SHELXTL'
_computing_molecular_graphics 'Bruker SHELXTL'
_computing_publication_material 'Bruker SHELXTL'
_computing_structure_refinement 'Bruker SHELXTL'
_computing_structure_solution 'Bruker SHELXTL'
_diffrn_ambient_temperature 113(2)
_diffrn_measured_fraction_theta_full 0.995
_diffrn_measured_fraction_theta_max 0.995
_diffrn_measurement_device_type 'CCD area detector'
_diffrn_measurement_method 'phi and omega scans'
_diffrn_radiation_monochromator graphite
_diffrn_radiation_source 'fine-focus sealed tube'
_diffrn_radiation_type MoK\a
_diffrn_radiation_wavelength 0.71073
_diffrn_reflns_av_R_equivalents 0.0526
_diffrn_reflns_av_sigmaI/netI 0.0464
_diffrn_reflns_limit_h_max 18
_diffrn_reflns_limit_h_min -18
_diffrn_reflns_limit_k_max 19
_diffrn_reflns_limit_k_min -19
_diffrn_reflns_limit_l_max 37
_diffrn_reflns_limit_l_min -27
_diffrn_reflns_number 58744
_diffrn_reflns_theta_full 28.38
_diffrn_reflns_theta_max 28.38
_diffrn_reflns_theta_min 2.91
_exptl_absorpt_coefficient_mu 3.492
_exptl_absorpt_correction_T_max 0.8178
_exptl_absorpt_correction_T_min 0.5999
_exptl_absorpt_correction_type multi-scan
_exptl_absorpt_process_details
;
  Blessing, R. Acta Cryst. (1995) A51 33-38'

  Sheldrick, G.  SADABS (Version 2.10) Bruker/Siemens area
  detector absorption and other corrections, University of
  Gottingen, Germany 2003.'
;
_exptl_crystal_colour brown
_exptl_crystal_density_diffrn 1.843
_exptl_crystal_density_method 'not measured'
_exptl_crystal_description needle
_exptl_crystal_F_000 3128
_exptl_crystal_size_max 0.68
_exptl_crystal_size_mid 0.06
_exptl_crystal_size_min 0.06
_refine_diff_density_max 1.360
_refine_diff_density_min -1.291
_refine_diff_density_rms 0.156
_refine_ls_extinction_coef 0.00019(2)
_refine_ls_extinction_expression Fc^*^=kFc[1+0.001xFc^2^\l^3^/sin(2\q)]^-1/4^
_refine_ls_extinction_method SHELXL
_refine_ls_goodness_of_fit_ref 1.077
_refine_ls_hydrogen_treatment mixed
_refine_ls_matrix_type full
_refine_ls_number_parameters 792
_refine_ls_number_reflns 14251
_refine_ls_number_restraints 0
_refine_ls_restrained_S_all 1.077
_refine_ls_R_factor_all 0.0609
_refine_ls_R_factor_gt 0.0390
_refine_ls_shift/su_max 0.001
_refine_ls_shift/su_mean 0.000
_refine_ls_structure_factor_coef Fsqd
_refine_ls_weighting_details 'calc w=1/[\s^2^(Fo^2^)+(0.0266P)^2^+25.8487P] where P=(Fo^2^+2Fc^2^)/3'
_refine_ls_weighting_scheme calc
_refine_ls_wR_factor_gt 0.0795
_refine_ls_wR_factor_ref 0.0862
_reflns_number_gt 11196
_reflns_number_total 14251
_reflns_threshold_expression >2sigma(I)
_cod_data_source_file ic0621648si20061114_085435.cif
_cod_data_source_block cz332
_cod_depositor_comments
;
The following automatic conversions were performed:
'_symmetry_cell_setting' value 'Monoclinic' changed to 'monoclinic'
according to '/home/saulius/struct/CIF-dictionaries/cif_core.dic'
dictionary named 'cif_core.dic' version 2.4.1 from 2010-06-29.

Automatic conversion script
Id: cif_fix_enum 1527 2010-12-29 10:47:43Z saulius 
;
_cod_original_cell_volume 5715.5(13)
_cod_database_code 4307679

loop_
_symmetry_equiv_pos_as_xyz
'x, y, z'
'-x, y+1/2, -z+1/2'
'-x, -y, -z'
'x, -y-1/2, z-1/2'

loop_
_atom_site_label
_atom_site_type_symbol
_atom_site_fract_x
_atom_site_fract_y
_atom_site_fract_z
_atom_site_U_iso_or_equiv
_atom_site_adp_type
_atom_site_occupancy
_atom_site_symmetry_multiplicity
_atom_site_calc_flag
_atom_site_refinement_flags
_atom_site_disorder_assembly
_atom_site_disorder_group
Ho1 Ho -0.049232(11) 0.613994(10) -0.031918(5) 0.01246(3) Uani 1 1 d . . .
Ho2 Ho 0.094924(11) 0.832260(11) 0.004680(5) 0.01466(3) Uani 1 1 d . . .
Mn1 Mn -0.15930(4) 0.65109(4) 0.085988(18) 0.01764(12) Uani 1 1 d . . .
Mn2 Mn 0.18968(3) 0.60456(3) 0.016841(17) 0.01367(11) Uani 1 1 d . . .
Mn3 Mn 0.29378(4) 0.65744(4) 0.132259(19) 0.02137(13) Uani 1 1 d . . .
O1 O -0.1793(2) 0.71162(18) 0.14211(9) 0.0275(7) Uani 1 1 d . . .
O2 O 0.00473(18) 0.88383(16) 0.06474(8) 0.0195(6) Uani 1 1 d . . .
O3 O -0.03172(17) 0.73271(16) 0.02229(8) 0.0168(5) Uani 1 1 d . . .
O4 O 0.1788(2) 0.6563(2) -0.16762(10) 0.0354(8) Uani 1 1 d . . .
H4A H 0.1842 0.6241 -0.1921 0.053 Uiso 1 1 calc R . .
O5 O 0.20899(18) 0.83515(17) -0.05315(8) 0.0203(6) Uani 1 1 d . . .
O6 O 0.10225(16) 0.68967(16) -0.03731(8) 0.0145(5) Uani 1 1 d . . .
O7 O 0.31194(17) 0.64605(17) 0.00338(8) 0.0200(6) Uani 1 1 d . . .
O8 O -0.19580(17) 0.58044(17) -0.06969(9) 0.0199(6) Uani 1 1 d . . .
O9 O -0.23906(18) 0.54892(17) 0.10317(9) 0.0216(6) Uani 1 1 d . . .
O10 O 0.35320(19) 0.57208(18) 0.17324(9) 0.0256(6) Uani 1 1 d . . .
O11 O 0.24627(17) 0.55814(17) 0.09064(8) 0.0197(6) Uani 1 1 d . . .
O13 O 0.3402(2) 0.75201(19) 0.17109(9) 0.0269(7) Uani 1 1 d . . .
O14 O 0.22077(18) 0.88571(17) 0.05018(9) 0.0227(6) Uani 1 1 d . . .
O15 O 0.16762(16) 0.71665(16) 0.05400(8) 0.0158(5) Uani 1 1 d . . .
O16 O -0.09246(18) 0.74186(17) -0.07648(9) 0.0223(6) Uani 1 1 d . . .
O17 O -0.0054(2) 0.86764(17) -0.05888(9) 0.0263(6) Uani 1 1 d . . .
O18 O -0.00898(19) 0.58441(18) 0.11649(9) 0.0255(6) Uani 1 1 d . . .
O19 O 0.01333(18) 0.56526(17) -0.10072(9) 0.0215(6) Uani 1 1 d . . .
O20 O -0.14573(17) 0.57476(15) 0.03079(8) 0.0154(5) Uani 1 1 d . . .
O21 O 0.06472(15) 0.55415(16) 0.02728(8) 0.0133(5) Uani 1 1 d . . .
H21 H 0.0452 0.5792 0.0584 0.016 Uiso 1 1 calc R . .
O80 O -0.28564(19) 0.7179(2) 0.04968(10) 0.0323(7) Uani 1 1 d . . .
H80 H -0.2555 0.7403 -0.0162 0.039 Uiso 1 1 calc R . .
O82 O 0.42414(19) 0.66169(18) 0.08237(9) 0.0265(6) Uani 1 1 d . . .
H82D H 0.4364 0.7171 0.0655 0.032 Uiso 1 1 calc R . .
O83 O 0.1488(2) 0.6580(2) 0.16419(10) 0.0322(7) Uani 1 1 d . . .
H83 H 0.1112 0.6032 0.1632 0.039 Uiso 1 1 calc R . .
O84 O 0.10573(18) 0.99302(17) -0.01095(9) 0.0208(6) Uani 1 1 d . . .
H84D H 0.0461 1.0213 -0.0191 0.025 Uiso 1 1 calc R . .
N1 N -0.0759(2) 0.7479(2) 0.06467(10) 0.0158(6) Uani 1 1 d . . .
N2 N 0.1401(2) 0.7053(2) -0.08132(11) 0.0217(7) Uani 1 1 d . . .
H2A H 0.1284 0.6667 -0.1049 0.026 Uiso 1 1 calc R . .
N3 N 0.2073(2) 0.50293(19) -0.03014(10) 0.0158(6) Uani 1 1 d . . .
N4 N 0.2404(2) 0.7470(2) 0.08647(10) 0.0175(7) Uani 1 1 d . . .
C1 C -0.1540(3) 0.7987(3) 0.15506(13) 0.0219(8) Uani 1 1 d . . .
C2 C -0.1887(3) 0.8311(3) 0.19812(14) 0.0316(10) Uani 1 1 d . . .
H2B H -0.2265 0.7916 0.2166 0.038 Uiso 1 1 calc R . .
C3 C -0.1677(3) 0.9200(3) 0.21352(16) 0.0393(11) Uani 1 1 d . . .
H3C H -0.1916 0.9415 0.2425 0.047 Uiso 1 1 calc R . .
C4 C -0.1122(3) 0.9780(3) 0.18700(16) 0.0414(12) Uani 1 1 d . . .
H4B H -0.0985 1.0393 0.1975 0.050 Uiso 1 1 calc R . .
C5 C -0.0770(3) 0.9462(3) 0.14531(14) 0.0318(10) Uani 1 1 d . . .
H5A H -0.0383 0.9860 0.1274 0.038 Uiso 1 1 calc R . .
C6 C -0.0967(3) 0.8570(2) 0.12870(12) 0.0190(8) Uani 1 1 d . . .
C7 C -0.0535(2) 0.8286(2) 0.08438(12) 0.0176(8) Uani 1 1 d . . .
C8 C 0.2327(3) 0.7342(3) -0.17071(14) 0.0265(9) Uani 1 1 d . . .
C9 C 0.2825(3) 0.7531(3) -0.21159(14) 0.0340(11) Uani 1 1 d . . .
H9A H 0.2801 0.7103 -0.2371 0.041 Uiso 1 1 calc R . .
C10 C 0.3353(3) 0.8341(3) -0.21483(15) 0.0375(11) Uani 1 1 d . . .
H10A H 0.3677 0.8474 -0.2429 0.045 Uiso 1 1 calc R . .
C11 C 0.3409(3) 0.8950(3) -0.17766(16) 0.0414(12) Uani 1 1 d . . .
H11A H 0.3773 0.9503 -0.1799 0.050 Uiso 1 1 calc R . .
C12 C 0.2933(3) 0.8761(3) -0.13680(15) 0.0336(10) Uani 1 1 d . . .
H12A H 0.2976 0.9188 -0.1113 0.040 Uiso 1 1 calc R . .
C13 C 0.2388(3) 0.7948(3) -0.13232(14) 0.0260(9) Uani 1 1 d . . .
C14 C 0.1943(3) 0.7797(3) -0.08687(13) 0.0225(8) Uani 1 1 d . . .
C15 C 0.3543(2) 0.6428(2) -0.03825(13) 0.0187(8) Uani 1 1 d . . .
C16 C 0.4298(3) 0.7048(3) -0.04483(14) 0.0258(9) Uani 1 1 d . . .
H16A H 0.4494 0.7458 -0.0200 0.031 Uiso 1 1 calc R . .
C17 C 0.4759(3) 0.7068(3) -0.08699(14) 0.0277(9) Uani 1 1 d . . .
H17A H 0.5272 0.7488 -0.0909 0.033 Uiso 1 1 calc R . .
C18 C 0.4479(3) 0.6479(3) -0.12337(14) 0.0269(9) Uani 1 1 d . . .
H18A H 0.4791 0.6499 -0.1525 0.032 Uiso 1 1 calc R . .
C19 C 0.3744(3) 0.5861(3) -0.11723(13) 0.0225(8) Uani 1 1 d . . .
H19B H 0.3550 0.5458 -0.1424 0.027 Uiso 1 1 calc R . .
C20 C 0.3279(2) 0.5817(2) -0.07468(12) 0.0185(8) Uani 1 1 d . . .
C22 C 0.3397(3) 0.4814(2) 0.17528(12) 0.0196(8) Uani 1 1 d . . .
C23 C 0.3820(3) 0.4341(3) 0.21419(13) 0.0241(9) Uani 1 1 d . . .
H23A H 0.4189 0.4680 0.2372 0.029 Uiso 1 1 calc R . .
C24 C 0.3715(3) 0.3405(3) 0.21965(13) 0.0263(9) Uani 1 1 d . . .
H24A H 0.4009 0.3104 0.2463 0.032 Uiso 1 1 calc R . .
C25 C 0.3183(3) 0.2889(3) 0.18666(14) 0.0277(9) Uani 1 1 d . . .
H25A H 0.3111 0.2239 0.1907 0.033 Uiso 1 1 calc R . .
C26 C 0.2760(3) 0.3329(3) 0.14793(13) 0.0228(8) Uani 1 1 d . . .
H26A H 0.2397 0.2978 0.1252 0.027 Uiso 1 1 calc R . .
C27 C 0.2860(2) 0.4291(2) 0.14174(12) 0.0170(8) Uani 1 1 d . . .
C28 C 0.2401(2) 0.4695(2) 0.09893(12) 0.0151(7) Uani 1 1 d . . .
C29 C 0.3553(3) 0.8410(3) 0.16076(13) 0.0226(8) Uani 1 1 d . . .
C30 C 0.4041(3) 0.8953(3) 0.19536(14) 0.0267(9) Uani 1 1 d . . .
H30A H 0.4254 0.8679 0.2244 0.032 Uiso 1 1 calc R . .
C31 C 0.4210(3) 0.9872(3) 0.18741(15) 0.0303(10) Uani 1 1 d . . .
H31A H 0.4521 1.0233 0.2115 0.036 Uiso 1 1 calc R . .
C32 C 0.3937(3) 1.0283(3) 0.14504(15) 0.0320(10) Uani 1 1 d . . .
H32A H 0.4093 1.0912 0.1391 0.038 Uiso 1 1 calc R . .
C33 C 0.3435(3) 0.9768(3) 0.11147(15) 0.0270(9) Uani 1 1 d . . .
H33A H 0.3221 1.0057 0.0828 0.032 Uiso 1 1 calc R . .
C34 C 0.3229(2) 0.8822(2) 0.11863(12) 0.0192(8) Uani 1 1 d . . .
C35 C 0.2588(2) 0.8371(2) 0.08275(12) 0.0180(8) Uani 1 1 d . . .
C36 C -0.0715(3) 0.8257(3) -0.08139(13) 0.0239(9) Uani 1 1 d . . .
C37 C -0.1278(4) 0.8819(4) -0.1172(2) 0.0627(15) Uani 1 1 d . . .
H37A H -0.1011 0.8736 -0.1484 0.094 Uiso 1 1 calc R . .
H37B H -0.1246 0.9476 -0.1083 0.094 Uiso 1 1 calc R . .
H37C H -0.1945 0.8614 -0.1183 0.094 Uiso 1 1 calc R . .
C38 C -0.0073(2) 0.5007(3) 0.12933(12) 0.0193(8) Uani 1 1 d . . .
C39 C 0.0080(4) 0.4789(3) 0.18073(15) 0.0504(14) Uani 1 1 d . . .
H39A H -0.0362 0.5157 0.1991 0.076 Uiso 1 1 calc R . .
H39B H 0.0739 0.4939 0.1909 0.076 Uiso 1 1 calc R . .
H39C H -0.0038 0.4128 0.1859 0.076 Uiso 1 1 calc R . .
C80 C -0.3107(4) 0.7205(4) 0.00137(18) 0.0505(14) Uani 1 1 d . . .
H80A H -0.2555 0.7403 -0.0162 0.076 Uiso 1 1 calc R . .
H80B H -0.3633 0.7644 -0.0043 0.076 Uiso 1 1 calc R . .
H80C H -0.3309 0.6585 -0.0092 0.076 Uiso 1 1 calc R . .
C81 C -0.2545(2) 0.4901(2) 0.06903(12) 0.0169(8) Uani 1 1 d . . .
C82 C 0.4852(3) 0.5838(3) 0.07674(17) 0.0387(12) Uani 1 1 d . . .
H82A H 0.4626 0.5318 0.0956 0.058 Uiso 1 1 calc R . .
H82B H 0.5504 0.6001 0.0875 0.058 Uiso 1 1 calc R . .
H82C H 0.4844 0.5659 0.0433 0.058 Uiso 1 1 calc R . .
C84 C 0.1844(4) 1.0556(4) -0.0105(2) 0.0556(15) Uani 1 1 d . . .
H84A H 0.2285 1.0410 0.0162 0.083 Uiso 1 1 calc R . .
H84B H 0.1610 1.1193 -0.0073 0.083 Uiso 1 1 calc R . .
H84C H 0.2177 1.0496 -0.0401 0.083 Uiso 1 1 calc R . .
C83 C 0.1123(4) 0.7404(5) 0.1860(2) 0.074(2) Uani 1 1 d . . .
H83A H 0.0488 0.7276 0.1978 0.111 Uiso 1 1 calc R . .
H83B H 0.1077 0.7906 0.1627 0.111 Uiso 1 1 calc R . .
H83C H 0.1555 0.7590 0.2125 0.111 Uiso 1 1 calc R . .
C90 C 0.5871(4) 0.6376(4) 0.1949(2) 0.0565(16) Uani 0.50 1 d P A -1
H90A H 0.5538 0.6355 0.2247 0.085 Uiso 0.50 1 calc PR A -1
H90B H 0.5635 0.5876 0.1741 0.085 Uiso 0.50 1 calc PR A -1
H90C H 0.5750 0.6976 0.1795 0.085 Uiso 0.50 1 calc PR A -1
O90 O 0.6908(3) 0.6260(3) 0.20477(13) 0.0607(11) Uani 0.50 1 d P A -1
H90 H 0.7198 0.6334 0.1797 0.091 Uiso 0.50 1 calc PR A -1
O91 O 0.2178(3) 0.5323(3) -0.23207(12) 0.0570(11) Uani 0.50 1 d P B -2
H91 H 0.2386 0.4829 -0.2197 0.085 Uiso 0.50 1 calc PR B -2
C91 C 0.1679(4) 0.5119(5) -0.27531(19) 0.0675(19) Uani 0.50 1 d P B -2
H91A H 0.1162 0.5569 -0.2807 0.101 Uiso 0.50 1 calc PR B -2
H91B H 0.1411 0.4493 -0.2739 0.101 Uiso 0.50 1 calc PR B -2
H91C H 0.2120 0.5155 -0.3013 0.101 Uiso 0.50 1 calc PR B -2
O99 O 0.6304(6) 1.0705(7) 0.0134(4) 0.088(3) Uani 0.50 1 d P C 1
O98 O 0.5601(6) 0.9590(6) 0.0057(3) 0.073(3) Uani 0.50 1 d P D -2
H98 H 0.5079 0.9379 0.0144 0.109 Uiso 0.50 1 calc PR D -2
C98 C 0.5617(10) 1.0582(8) 0.0120(4) 0.062(3) Uani 0.50 1 d P D -2
H98A H 0.5214 1.0750 0.0381 0.093 Uiso 0.50 1 calc PR D -2
H98B H 0.5374 1.0883 -0.0171 0.093 Uiso 0.50 1 calc PR D -2
H98C H 0.6274 1.0786 0.0193 0.093 Uiso 0.50 1 calc PR D -2
C97A C 0.4085(4) 0.1281(5) -0.1153(2) 0.0607(17) Uani 0.50 1 d P E 1
H97A H 0.4464 0.1851 -0.1127 0.091 Uiso 0.50 1 calc PR E 1
H97B H 0.3706 0.1283 -0.1452 0.091 Uiso 0.50 1 calc PR E 1
H97C H 0.4512 0.0743 -0.1144 0.091 Uiso 0.50 1 calc PR E 1
O97A O 0.3504(6) 0.1233(5) -0.0793(3) 0.062(2) Uani 0.50 1 d P E 1
H97A H 0.3219 0.1741 -0.0766 0.093 Uiso 0.50 1 calc PR E 1
C97B C 0.4085(4) 0.1281(5) -0.1153(2) 0.0607(17) Uani 0.50 1 d P F 2
H97D H 0.4673 0.0914 -0.1158 0.091 Uiso 0.50 1 calc PR F 2
H97E H 0.3873 0.1440 -0.1477 0.091 Uiso 0.50 1 calc PR F 2
H97F H 0.3587 0.0918 -0.1005 0.091 Uiso 0.50 1 calc PR F 2
O97B O 0.4245(5) 0.2040(5) -0.0911(3) 0.071(2) Uani 0.50 1 d P F 2
H97B H 0.4486 0.2441 -0.1086 0.106 Uiso 0.50 1 calc PR F 2

loop_
_atom_site_aniso_label
_atom_site_aniso_U_11
_atom_site_aniso_U_22
_atom_site_aniso_U_33
_atom_site_aniso_U_23
_atom_site_aniso_U_13
_atom_site_aniso_U_12
Ho1 0.01278(6) 0.01176(6) 0.01272(6) 0.00099(6) -0.00095(5) 0.00013(6)
Ho2 0.01554(7) 0.01230(7) 0.01603(7) 0.00083(6) -0.00088(5) -0.00038(6)
Mn1 0.0207(3) 0.0151(2) 0.0175(2) -0.0022(2) 0.0049(2) -0.0015(2)
Mn2 0.0130(2) 0.0130(2) 0.0149(2) 0.0003(2) -0.00061(18) -0.0007(2)
Mn3 0.0249(3) 0.0186(3) 0.0201(3) 0.0011(2) -0.0055(2) -0.0020(2)
O1 0.0388(15) 0.0200(13) 0.0245(13) -0.0066(11) 0.0114(12) -0.0061(12)
O2 0.0231(12) 0.0126(11) 0.0228(12) -0.0038(10) 0.0000(10) -0.0013(10)
O3 0.0197(12) 0.0161(11) 0.0147(11) -0.0026(9) 0.0026(9) -0.0026(10)
O4 0.0394(16) 0.0375(17) 0.0296(15) -0.0079(13) 0.0042(13) -0.0116(14)
O5 0.0270(13) 0.0152(11) 0.0187(12) -0.0035(10) 0.0014(10) -0.0054(11)
O6 0.0155(11) 0.0151(11) 0.0131(10) 0.0022(9) 0.0017(9) 0.0001(9)
O7 0.0158(11) 0.0243(13) 0.0200(12) -0.0011(10) 0.0010(10) -0.0045(10)
O8 0.0191(12) 0.0162(11) 0.0236(12) 0.0023(10) -0.0087(10) -0.0006(10)
O10 0.0299(14) 0.0195(13) 0.0265(13) 0.0026(11) -0.0115(11) -0.0039(11)
O11 0.0223(12) 0.0140(11) 0.0223(12) 0.0064(10) -0.0062(10) -0.0016(10)
O13 0.0319(14) 0.0262(14) 0.0218(13) 0.0009(11) -0.0083(11) -0.0066(12)
O14 0.0258(13) 0.0148(11) 0.0266(12) 0.0034(11) -0.0081(10) -0.0063(11)
O15 0.0150(11) 0.0144(11) 0.0177(11) -0.0019(9) -0.0019(9) 0.0007(10)
O16 0.0222(12) 0.0198(12) 0.0242(12) 0.0027(11) -0.0081(10) -0.0034(11)
O17 0.0340(14) 0.0157(12) 0.0280(13) 0.0056(11) -0.0127(12) -0.0061(11)
O18 0.0296(14) 0.0168(12) 0.0296(14) -0.0009(11) -0.0065(12) -0.0030(11)
O19 0.0269(13) 0.0174(12) 0.0208(12) -0.0033(10) 0.0058(10) -0.0043(11)
O20 0.0177(11) 0.0104(10) 0.0181(11) -0.0005(9) 0.0002(9) -0.0035(9)
O21 0.0121(11) 0.0150(11) 0.0127(10) 0.0015(9) -0.0006(9) -0.0004(9)
O80 0.0227(14) 0.0347(16) 0.0395(16) -0.0038(13) 0.0005(12) 0.0079(13)
O9 0.0251(13) 0.0195(12) 0.0209(12) -0.0033(10) 0.0082(10) -0.0068(11)
O82 0.0252(13) 0.0219(13) 0.0318(14) -0.0011(12) -0.0042(11) 0.0064(12)
O83 0.0314(15) 0.0347(16) 0.0305(14) -0.0004(13) 0.0012(12) -0.0068(13)
O84 0.0213(12) 0.0139(11) 0.0269(13) 0.0006(10) -0.0029(11) 0.0006(10)
N1 0.0159(13) 0.0173(14) 0.0145(13) 0.0004(11) 0.0034(11) 0.0032(12)
N2 0.0260(16) 0.0200(15) 0.0195(14) -0.0035(12) 0.0048(12) -0.0016(13)
N3 0.0129(13) 0.0115(13) 0.0229(14) 0.0021(11) 0.0008(11) -0.0012(11)
N4 0.0175(14) 0.0176(14) 0.0167(13) -0.0021(11) -0.0060(11) -0.0011(12)
C1 0.0214(18) 0.0209(17) 0.0234(18) -0.0047(15) 0.0015(15) 0.0008(15)
C2 0.029(2) 0.036(2) 0.031(2) -0.0122(18) 0.0060(17) -0.0078(19)
C3 0.038(2) 0.048(3) 0.033(2) -0.021(2) 0.0171(18) -0.013(2)
C4 0.044(3) 0.039(2) 0.043(2) -0.023(2) 0.017(2) -0.014(2)
C5 0.035(2) 0.031(2) 0.030(2) -0.0123(18) 0.0060(17) -0.0057(19)
C6 0.0209(17) 0.0196(17) 0.0168(16) -0.0068(13) 0.0026(14) -0.0011(14)
C7 0.0185(16) 0.0138(15) 0.0203(16) 0.0039(14) -0.0028(13) 0.0023(14)
C8 0.0256(19) 0.0250(19) 0.0291(19) -0.0001(16) 0.0023(16) -0.0016(17)
C9 0.037(2) 0.041(2) 0.0242(19) -0.0016(18) 0.0025(18) -0.003(2)
C10 0.039(2) 0.045(3) 0.029(2) 0.003(2) 0.0095(18) -0.008(2)
C11 0.046(3) 0.039(2) 0.040(2) 0.002(2) 0.012(2) -0.014(2)
C12 0.042(2) 0.033(2) 0.027(2) -0.0005(18) 0.0055(18) -0.015(2)
C13 0.0273(19) 0.0237(19) 0.0269(19) 0.0001(16) -0.0012(16) 0.0042(17)
C14 0.0187(17) 0.0215(18) 0.0269(18) 0.0035(15) -0.0012(15) -0.0019(15)
C15 0.0156(16) 0.0180(16) 0.0226(17) 0.0049(14) 0.0023(14) 0.0041(14)
C16 0.0198(18) 0.0271(19) 0.0301(19) -0.0001(17) -0.0015(15) -0.0075(16)
C17 0.0210(18) 0.027(2) 0.036(2) 0.0060(17) 0.0092(16) -0.0035(16)
C18 0.0271(19) 0.0241(19) 0.030(2) 0.0016(16) 0.0125(16) 0.0000(16)
C19 0.0216(18) 0.0228(18) 0.0237(17) 0.0013(15) 0.0077(15) 0.0029(15)
C20 0.0171(16) 0.0162(16) 0.0222(17) 0.0042(14) 0.0025(14) 0.0022(14)
C22 0.0192(17) 0.0185(17) 0.0211(17) 0.0025(14) 0.0006(14) -0.0006(15)
C23 0.0209(17) 0.034(2) 0.0175(16) 0.0013(16) -0.0044(14) -0.0005(17)
C24 0.0245(19) 0.032(2) 0.0218(17) 0.0119(16) 0.0008(15) 0.0060(17)
C25 0.033(2) 0.0222(19) 0.0281(19) 0.0108(16) 0.0000(17) 0.0034(17)
C26 0.0245(18) 0.0171(16) 0.0265(18) 0.0061(15) -0.0037(15) -0.0027(16)
C27 0.0161(16) 0.0176(16) 0.0172(16) 0.0039(13) -0.0024(13) 0.0017(14)
C28 0.0129(15) 0.0160(16) 0.0165(15) 0.0009(13) 0.0000(12) 0.0016(13)
C29 0.0213(17) 0.0248(19) 0.0213(17) -0.0036(15) -0.0031(14) -0.0012(16)
C30 0.0243(18) 0.031(2) 0.0247(18) -0.0013(17) -0.0046(15) -0.0020(17)
C31 0.029(2) 0.028(2) 0.032(2) -0.0087(17) -0.0079(17) -0.0022(18)
C32 0.033(2) 0.0176(18) 0.044(2) -0.0010(17) -0.0116(19) -0.0018(17)
C33 0.0260(19) 0.0199(18) 0.034(2) -0.0045(16) -0.0072(17) -0.0019(16)
C34 0.0182(16) 0.0186(17) 0.0207(16) -0.0023(14) -0.0006(13) -0.0001(15)
C35 0.0150(15) 0.0187(16) 0.0204(16) -0.0021(14) 0.0013(13) -0.0014(14)
C36 0.0242(18) 0.0212(18) 0.0255(18) 0.0046(15) -0.0090(15) -0.0025(16)
C37 0.063(3) 0.042(3) 0.079(3) 0.032(3) -0.048(3) -0.019(3)
C38 0.0161(16) 0.0214(17) 0.0203(17) -0.0008(14) -0.0011(14) -0.0027(14)
C39 0.086(4) 0.042(3) 0.022(2) 0.004(2) -0.007(2) -0.027(3)
C80 0.042(3) 0.057(3) 0.052(3) -0.006(3) -0.008(2) 0.020(2)
C81 0.0156(16) 0.0156(16) 0.0196(16) 0.0052(13) 0.0023(13) 0.0044(14)
C82 0.036(2) 0.036(2) 0.044(2) -0.005(2) -0.009(2) 0.013(2)
C84 0.057(3) 0.043(3) 0.066(3) 0.021(3) -0.011(3) -0.010(3)
C83 0.047(3) 0.095(5) 0.078(4) -0.044(4) -0.006(3) 0.015(3)
C90 0.061(3) 0.054(3) 0.054(3) -0.001(3) -0.011(3) -0.012(3)
O90 0.075(3) 0.065(2) 0.044(2) -0.0023(19) 0.0179(19) -0.013(2)
O91 0.067(2) 0.059(2) 0.0445(19) -0.0217(18) 0.0043(18) -0.010(2)
C91 0.069(4) 0.090(5) 0.043(3) -0.016(3) -0.002(3) -0.023(4)
O99 0.051(5) 0.112(7) 0.102(7) -0.041(6) 0.012(5) -0.039(5)
O98 0.076(6) 0.067(6) 0.075(6) 0.006(5) -0.001(5) 0.004(5)
C98 0.080(8) 0.040(6) 0.066(7) -0.006(5) 0.007(7) 0.023(6)
C97A 0.044(3) 0.079(4) 0.059(3) -0.017(3) 0.003(3) 0.016(3)
O97A 0.063(5) 0.046(4) 0.078(5) 0.004(4) 0.012(4) 0.012(4)
C97B 0.044(3) 0.079(4) 0.059(3) -0.017(3) 0.003(3) 0.016(3)
O97B 0.034(3) 0.037(4) 0.144(7) -0.043(4) 0.050(4) -0.011(3)

loop_
_atom_type_symbol
_atom_type_description
_atom_type_scat_dispersion_real
_atom_type_scat_dispersion_imag
_atom_type_scat_source
C C 0.0033 0.0016 'International Tables Vol C Tables 4.2.6.8 and 6.1.1.4'
H H 0.0000 0.0000 'International Tables Vol C Tables 4.2.6.8 and 6.1.1.4'
N N 0.0061 0.0033 'International Tables Vol C Tables 4.2.6.8 and 6.1.1.4'
O O 0.0106 0.0060 'International Tables Vol C Tables 4.2.6.8 and 6.1.1.4'
Mn Mn 0.3368 0.7283 'International Tables Vol C Tables 4.2.6.8 and 6.1.1.4'
Ho Ho -0.2175 4.6783 'International Tables Vol C Tables 4.2.6.8 and 6.1.1.4'

loop_
_geom_angle_atom_site_label_1
_geom_angle_atom_site_label_2
_geom_angle_atom_site_label_3
_geom_angle
_geom_angle_site_symmetry_1
_geom_angle_site_symmetry_3
_geom_angle_publ_flag
O19 Ho1 O16 83.15(9) . . ?
O19 Ho1 O3 139.76(9) . . ?
O16 Ho1 O3 77.75(9) . . ?
O19 Ho1 O8 84.67(9) . . ?
O16 Ho1 O8 73.00(9) . . ?
O3 Ho1 O8 121.85(8) . . ?
O19 Ho1 O20 145.76(8) . . ?
O16 Ho1 O20 117.46(9) . . ?
O3 Ho1 O20 73.99(8) . . ?
O8 Ho1 O20 76.80(8) . . ?
O19 Ho1 O6 73.30(8) . . ?
O16 Ho1 O6 79.27(8) . . ?
O3 Ho1 O6 68.56(8) . . ?
O8 Ho1 O6 146.36(8) . . ?
O20 Ho1 O6 134.28(8) . . ?
O19 Ho1 O21 102.40(8) . . ?
O16 Ho1 O21 144.56(8) . . ?
O3 Ho1 O21 75.86(8) . . ?
O8 Ho1 O21 141.90(8) . . ?
O20 Ho1 O21 77.01(8) . . ?
O6 Ho1 O21 69.31(7) . . ?
O19 Ho1 O21 77.16(8) . 3_565 ?
O16 Ho1 O21 143.55(8) . 3_565 ?
O3 Ho1 O21 135.23(8) . 3_565 ?
O8 Ho1 O21 74.87(8) . 3_565 ?
O20 Ho1 O21 70.37(8) . 3_565 ?
O6 Ho1 O21 122.49(7) . 3_565 ?
O21 Ho1 O21 70.51(8) . 3_565 ?
O19 Ho1 Mn2 86.01(6) . . ?
O16 Ho1 Mn2 117.62(6) . . ?
O3 Ho1 Mn2 72.49(6) . . ?
O8 Ho1 Mn2 164.88(6) . . ?
O20 Ho1 Mn2 105.04(6) . . ?
O6 Ho1 Mn2 39.05(5) . . ?
O21 Ho1 Mn2 30.62(5) . . ?
O21 Ho1 Mn2 91.46(5) 3_565 . ?
O19 Ho1 Ho2 105.37(6) . . ?
O16 Ho1 Ho2 67.43(6) . . ?
O3 Ho1 Ho2 34.46(6) . . ?
O8 Ho1 Ho2 137.34(6) . . ?
O20 Ho1 Ho2 107.80(6) . . ?
O6 Ho1 Ho2 35.97(5) . . ?
O21 Ho1 Ho2 77.44(5) . . ?
O21 Ho1 Ho2 147.52(5) 3_565 . ?
Mn2 Ho1 Ho2 56.993(10) . . ?
O19 Ho1 Ho1 89.70(6) . 3_565 ?
O16 Ho1 Ho1 172.50(7) . 3_565 ?
O3 Ho1 Ho1 106.67(6) . 3_565 ?
O8 Ho1 Ho1 108.68(6) . 3_565 ?
O20 Ho1 Ho1 69.90(6) . 3_565 ?
O6 Ho1 Ho1 96.55(5) . 3_565 ?
O21 Ho1 Ho1 35.37(5) . 3_565 ?
O21 Ho1 Ho1 35.14(5) 3_565 3_565 ?
Mn2 Ho1 Ho1 59.349(10) . 3_565 ?
Ho2 Ho1 Ho1 112.656(11) . 3_565 ?
O14 Ho2 O2 84.75(9) . . ?
O14 Ho2 O17 143.51(9) . . ?
O2 Ho2 O17 99.85(9) . . ?
O14 Ho2 O5 81.57(9) . . ?
O2 Ho2 O5 158.71(8) . . ?
O17 Ho2 O5 82.04(9) . . ?
O14 Ho2 O3 131.37(8) . . ?
O2 Ho2 O3 66.12(8) . . ?
O17 Ho2 O3 81.88(9) . . ?
O5 Ho2 O3 134.75(8) . . ?
O14 Ho2 O84 73.72(9) . . ?
O2 Ho2 O84 82.06(9) . . ?
O17 Ho2 O84 71.18(9) . . ?
O5 Ho2 O84 78.49(9) . . ?
O3 Ho2 O84 133.81(8) . . ?
O14 Ho2 O15 66.54(8) . . ?
O2 Ho2 O15 91.62(8) . . ?
O17 Ho2 O15 148.25(8) . . ?
O5 Ho2 O15 97.76(8) . . ?
O3 Ho2 O15 75.88(8) . . ?
O84 Ho2 O15 140.17(8) . . ?
O14 Ho2 O6 121.80(8) . . ?
O2 Ho2 O6 133.61(8) . . ?
O17 Ho2 O6 80.70(8) . . ?
O5 Ho2 O6 67.68(8) . . ?
O3 Ho2 O6 68.11(8) . . ?
O84 Ho2 O6 138.50(8) . . ?
O15 Ho2 O6 70.17(8) . . ?
O14 Ho2 Mn2 88.88(6) . . ?
O2 Ho2 Mn2 116.41(6) . . ?
O17 Ho2 Mn2 119.72(6) . . ?
O5 Ho2 Mn2 79.65(6) . . ?
O3 Ho2 Mn2 72.41(6) . . ?
O84 Ho2 Mn2 153.76(6) . . ?
O15 Ho2 Mn2 31.29(6) . . ?
O6 Ho2 Mn2 39.28(5) . . ?
O14 Ho2 Ho1 144.43(6) . . ?
O2 Ho2 Ho1 99.53(6) . . ?
O17 Ho2 Ho1 70.98(6) . . ?
O5 Ho2 Ho1 101.10(6) . . ?
O3 Ho2 Ho1 33.67(6) . . ?
O84 Ho2 Ho1 141.81(6) . . ?
O15 Ho2 Ho1 78.00(6) . . ?
O6 Ho2 Ho1 36.29(6) . . ?
Mn2 Ho2 Ho1 57.417(12) . . ?
O1 Mn1 O9 91.95(11) . . ?
O1 Mn1 O20 172.94(11) . . ?
O9 Mn1 O20 81.12(10) . . ?
O1 Mn1 N1 92.44(12) . . ?
O9 Mn1 N1 175.52(12) . . ?
O20 Mn1 N1 94.47(11) . . ?
O1 Mn1 O80 92.64(12) . . ?
O9 Mn1 O80 89.36(11) . . ?
O20 Mn1 O80 88.66(10) . . ?
N1 Mn1 O80 91.32(11) . . ?
O1 Mn1 O18 92.39(11) . . ?
O9 Mn1 O18 96.37(10) . . ?
O20 Mn1 O18 87.06(9) . . ?
N1 Mn1 O18 82.56(11) . . ?
O80 Mn1 O18 172.23(10) . . ?
O7 Mn2 O21 175.59(11) . . ?
O7 Mn2 O15 90.69(10) . . ?
O21 Mn2 O15 93.67(10) . . ?
O7 Mn2 N3 87.68(11) . . ?
O21 Mn2 N3 87.92(11) . . ?
O15 Mn2 N3 170.81(11) . . ?
O7 Mn2 O6 99.33(10) . . ?
O21 Mn2 O6 80.81(9) . . ?
O15 Mn2 O6 79.89(9) . . ?
N3 Mn2 O6 91.45(10) . . ?
O7 Mn2 O11 89.66(10) . . ?
O21 Mn2 O11 91.82(9) . . ?
O15 Mn2 O11 78.99(9) . . ?
N3 Mn2 O11 110.03(10) . . ?
O6 Mn2 O11 157.11(9) . . ?
O7 Mn2 Ho2 91.52(8) . . ?
O21 Mn2 Ho2 91.44(7) . . ?
O15 Mn2 Ho2 39.03(7) . . ?
N3 Mn2 Ho2 131.94(8) . . ?
O6 Mn2 Ho2 41.35(6) . . ?
O11 Mn2 Ho2 118.02(6) . . ?
O7 Mn2 Ho1 139.63(8) . . ?
O21 Mn2 Ho1 39.77(6) . . ?
O15 Mn2 Ho1 90.55(7) . . ?
N3 Mn2 Ho1 84.87(8) . . ?
O6 Mn2 Ho1 41.48(6) . . ?
O11 Mn2 Ho1 130.06(6) . . ?
Ho2 Mn2 Ho1 65.590(10) . . ?
O13 Mn3 O10 88.88(11) . . ?
O13 Mn3 O11 179.16(12) . . ?
O10 Mn3 O11 91.34(11) . . ?
O13 Mn3 N4 91.23(12) . . ?
O10 Mn3 N4 175.57(13) . . ?
O11 Mn3 N4 88.49(11) . . ?
O13 Mn3 O83 93.39(12) . . ?
O10 Mn3 O83 98.02(12) . . ?
O11 Mn3 O83 87.38(11) . . ?
N4 Mn3 O83 86.39(12) . . ?
O13 Mn3 O82 94.29(11) . . ?
O10 Mn3 O82 93.03(11) . . ?
O11 Mn3 O82 84.89(10) . . ?
N4 Mn3 O82 82.55(11) . . ?
O83 Mn3 O82 166.66(10) . . ?
C1 O1 Mn1 128.8(2) . . ?
C7 O2 Ho2 120.1(2) . . ?
N1 O3 Ho1 130.73(18) . . ?
N1 O3 Ho2 117.00(18) . . ?
Ho1 O3 Ho2 111.87(9) . . ?
C14 O5 Ho2 115.2(2) . . ?
N2 O6 Mn2 118.31(18) . . ?
N2 O6 Ho2 109.44(18) . . ?
Mn2 O6 Ho2 99.36(8) . . ?
N2 O6 Ho1 120.15(18) . . ?
Mn2 O6 Ho1 99.47(9) . . ?
Ho2 O6 Ho1 107.74(9) . . ?
C15 O7 Mn2 127.7(2) . . ?
C28 O8 Ho1 146.4(2) 3_565 . ?
C22 O10 Mn3 128.2(2) . . ?
C28 O11 Mn3 129.3(2) . . ?
C28 O11 Mn2 115.2(2) . . ?
Mn3 O11 Mn2 115.45(11) . . ?
C29 O13 Mn3 129.3(2) . . ?
C35 O14 Ho2 121.4(2) . . ?
N4 O15 Mn2 118.60(18) . . ?
N4 O15 Ho2 116.37(17) . . ?
Mn2 O15 Ho2 109.67(10) . . ?
C36 O16 Ho1 140.9(2) . . ?
C36 O17 Ho2 134.8(2) . . ?
C38 O18 Mn1 119.0(2) . . ?
C38 O19 Ho1 140.3(2) 3_565 . ?
N3 O20 Mn1 112.49(18) 3_565 . ?
N3 O20 Ho1 123.51(18) 3_565 . ?
Mn1 O20 Ho1 123.74(11) . . ?
Mn2 O21 Ho1 109.61(10) . . ?
Mn2 O21 Ho1 117.79(10) . 3_565 ?
Ho1 O21 Ho1 109.49(8) . 3_565 ?
C80 O80 Mn1 128.6(3) . . ?
C81 O9 Mn1 113.1(2) . . ?
C82 O82 Mn3 122.0(3) . . ?
C83 O83 Mn3 121.0(3) . . ?
C84 O84 Ho2 132.4(3) . . ?
C7 N1 O3 113.3(3) . . ?
C7 N1 Mn1 129.8(2) . . ?
O3 N1 Mn1 116.9(2) . . ?
C14 N2 O6 118.6(3) . . ?
C81 N3 O20 112.2(3) 3_565 3_565 ?
C81 N3 Mn2 125.6(2) 3_565 . ?
O20 N3 Mn2 119.8(2) 3_565 . ?
C35 N4 O15 112.9(3) . . ?
C35 N4 Mn3 128.9(2) . . ?
O15 N4 Mn3 118.1(2) . . ?
O1 C1 C6 124.3(3) . . ?
O1 C1 C2 116.5(3) . . ?
C6 C1 C2 119.2(3) . . ?
C3 C2 C1 120.2(4) . . ?
C2 C3 C4 120.4(4) . . ?
C5 C4 C3 119.5(4) . . ?
C4 C5 C6 121.6(4) . . ?
C5 C6 C1 119.0(3) . . ?
C5 C6 C7 117.5(3) . . ?
C1 C6 C7 123.5(3) . . ?
O2 C7 N1 120.5(3) . . ?
O2 C7 C6 119.2(3) . . ?
N1 C7 C6 120.3(3) . . ?
O4 C8 C13 119.0(4) . . ?
O4 C8 C9 120.7(4) . . ?
C13 C8 C9 120.3(4) . . ?
C10 C9 C8 120.2(4) . . ?
C11 C10 C9 120.1(4) . . ?
C10 C11 C12 120.0(4) . . ?
C11 C12 C13 121.4(4) . . ?
C8 C13 C12 117.9(4) . . ?
C8 C13 C14 125.1(4) . . ?
C12 C13 C14 117.0(3) . . ?
O5 C14 N2 120.1(3) . . ?
O5 C14 C13 120.6(3) . . ?
N2 C14 C13 119.3(3) . . ?
O7 C15 C20 123.9(3) . . ?
O7 C15 C16 117.3(3) . . ?
C20 C15 C16 118.9(3) . . ?
C17 C16 C15 120.7(4) . . ?
C18 C17 C16 120.2(4) . . ?
C19 C18 C17 119.7(4) . . ?
C18 C19 C20 121.1(4) . . ?
C19 C20 C15 119.4(3) . . ?
C19 C20 C81 118.7(3) . 3_565 ?
C15 C20 C81 121.9(3) . 3_565 ?
O10 C22 C23 117.2(3) . . ?
O10 C22 C27 125.1(3) . . ?
C23 C22 C27 117.8(3) . . ?
C24 C23 C22 121.5(3) . . ?
C23 C24 C25 120.8(3) . . ?
C26 C25 C24 119.3(4) . . ?
C25 C26 C27 120.7(3) . . ?
C22 C27 C26 119.9(3) . . ?
C22 C27 C28 123.2(3) . . ?
C26 C27 C28 116.9(3) . . ?
O8 C28 O11 118.9(3) 3_565 . ?
O8 C28 C27 120.6(3) 3_565 . ?
O11 C28 C27 120.5(3) . . ?
O13 C29 C34 123.2(3) . . ?
O13 C29 C30 117.3(3) . . ?
C34 C29 C30 119.4(4) . . ?
C31 C30 C29 120.5(4) . . ?
C30 C31 C32 121.1(4) . . ?
C33 C32 C31 119.0(4) . . ?
C32 C33 C34 121.6(4) . . ?
C29 C34 C33 118.3(3) . . ?
C29 C34 C35 124.7(3) . . ?
C33 C34 C35 116.7(3) . . ?
O14 C35 N4 121.7(3) . . ?
O14 C35 C34 119.0(3) . . ?
N4 C35 C34 119.3(3) . . ?
O16 C36 O17 125.4(3) . . ?
O16 C36 C37 118.6(3) . . ?
O17 C36 C37 116.0(4) . . ?
O19 C38 O18 122.8(3) 3_565 . ?
O19 C38 C39 118.3(3) 3_565 . ?
O18 C38 C39 118.8(3) . . ?
O9 C81 N3 120.1(3) . 3_565 ?
O9 C81 C20 118.3(3) . 3_565 ?
N3 C81 C20 121.6(3) 3_565 3_565 ?

loop_
_geom_bond_atom_site_label_1
_geom_bond_atom_site_label_2
_geom_bond_distance
_geom_bond_site_symmetry_2
_geom_bond_publ_flag
Ho1 O19 2.280(2) . ?
Ho1 O16 2.301(2) . ?
Ho1 O3 2.305(2) . ?
Ho1 O8 2.327(2) . ?
Ho1 O20 2.345(2) . ?
Ho1 O6 2.398(2) . ?
Ho1 O21 2.425(2) . ?
Ho1 O21 2.438(2) 3_565 ?
Ho1 Mn2 3.5702(7) . ?
Ho1 Ho2 3.8584(4) . ?
Ho1 Ho1 3.9711(5) 3_565 ?
Ho2 O14 2.274(2) . ?
Ho2 O2 2.285(2) . ?
Ho2 O17 2.294(3) . ?
Ho2 O5 2.336(2) . ?
Ho2 O3 2.352(2) . ?
Ho2 O84 2.366(2) . ?
Ho2 O15 2.376(2) . ?
Ho2 O6 2.379(2) . ?
Ho2 Mn2 3.5533(7) . ?
Mn1 O1 1.844(3) . ?
Mn1 O9 1.924(3) . ?
Mn1 O20 1.927(2) . ?
Mn1 N1 1.933(3) . ?
Mn1 O80 2.229(3) . ?
Mn1 O18 2.440(3) . ?
Mn2 O7 1.869(2) . ?
Mn2 O21 1.930(2) . ?
Mn2 O15 1.960(2) . ?
Mn2 N3 2.001(3) . ?
Mn2 O6 2.280(2) . ?
Mn2 O11 2.302(2) . ?
Mn3 O13 1.852(3) . ?
Mn3 O10 1.864(3) . ?
Mn3 O11 1.954(2) . ?
Mn3 N4 1.956(3) . ?
Mn3 O83 2.259(3) . ?
Mn3 O82 2.356(3) . ?
O1 C1 1.351(4) . ?
O2 C7 1.284(4) . ?
O3 N1 1.390(4) . ?
O4 C8 1.358(5) . ?
O5 C14 1.256(4) . ?
O6 N2 1.393(4) . ?
O7 C15 1.342(4) . ?
O8 C28 1.243(4) 3_565 ?
O10 C22 1.323(4) . ?
O11 C28 1.304(4) . ?
O13 C29 1.335(5) . ?
O14 C35 1.259(4) . ?
O15 N4 1.414(3) . ?
O16 C36 1.253(4) . ?
O17 C36 1.257(4) . ?
O18 C38 1.261(4) . ?
O19 C38 1.250(4) 3_565 ?
O20 N3 1.414(4) 3_565 ?
O21 Ho1 2.438(2) 3_565 ?
O80 C80 1.398(6) . ?
O9 C81 1.297(4) . ?
O82 C82 1.425(5) . ?
O83 C83 1.443(7) . ?
O84 C84 1.424(6) . ?
N1 C7 1.322(4) . ?
N2 C14 1.327(5) . ?
N3 C81 1.312(4) 3_565 ?
N3 O20 1.413(4) 3_565 ?
N4 C35 1.329(5) . ?
C1 C6 1.399(5) . ?
C1 C2 1.410(5) . ?
C2 C3 1.382(6) . ?
C3 C4 1.384(6) . ?
C4 C5 1.377(6) . ?
C5 C6 1.393(5) . ?
C6 C7 1.474(5) . ?
C8 C13 1.394(5) . ?
C8 C9 1.403(6) . ?
C9 C10 1.389(6) . ?
C10 C11 1.370(6) . ?
C11 C12 1.386(6) . ?
C12 C13 1.408(6) . ?
C13 C14 1.469(5) . ?
C15 C20 1.395(5) . ?
C15 C16 1.403(5) . ?
C16 C17 1.381(6) . ?
C17 C18 1.379(6) . ?
C18 C19 1.379(5) . ?
C19 C20 1.394(5) . ?
C20 C81 1.473(5) 3_565 ?
C22 C23 1.405(5) . ?
C22 C27 1.406(5) . ?
C23 C24 1.368(6) . ?
C24 C25 1.386(6) . ?
C25 C26 1.379(5) . ?
C26 C27 1.406(5) . ?
C27 C28 1.468(5) . ?
C28 O8 1.243(4) 3_565 ?
C29 C34 1.391(5) . ?
C29 C30 1.408(5) . ?
C30 C31 1.366(6) . ?
C31 C32 1.378(6) . ?
C32 C33 1.376(5) . ?
C33 C34 1.412(5) . ?
C34 C35 1.478(5) . ?
C36 C37 1.496(6) . ?
C38 O19 1.250(4) 3_565 ?
C38 C39 1.495(5) . ?
C81 N3 1.312(4) 3_565 ?
C81 C20 1.473(5) 3_565 ?
C90 O90 1.479(7) . ?
O91 C91 1.415(6) . ?
O98 C98 1.441(14) . ?
C97A O97A 1.332(10) . ?
